data_2222700
loop_
_publ_author_name
'Mariam, Irfana'
'Akkurt, Mehmet'
'Sharif, Shahzad'
'Haider, Syed Kamran'
'Khan, Islam Ullah'

_publ_section_title
;7-Benzenesulfonamido-3-ethenyl-8-oxo-5-thia-1-azabicyclo[4.2.0]oct-2-ene-2-carboxylic
 acid methanol solvate
;
_journal_coeditor_code HB5002
_journal_issue 8
_journal_name_full 'Acta Crystallographica Section E'
_journal_page_first o1737
_journal_paper_doi 10.1107/S1600536809024726
_journal_volume 65
_journal_year 2009
_chemical_formula_iupac 'C15 H14 N2 O5 S2, C H4 O'
_chemical_formula_moiety 'C15 H14 N2 O5 S2, C H4 O'
_chemical_formula_sum 'C16 H18 N2 O6 S2'
_chemical_formula_weight 398.46
_chemical_name_systematic
;
7-Benzenesulfonamido-3-ethenyl-8-oxo-5-thia-1-azabicyclo[4.2.0]oct-2-ene-
2-carboxylic acid methanol solvate
;
_space_group_IT_number 4
_symmetry_cell_setting monoclinic
_symmetry_space_group_name_Hall 'P 2yb'
_symmetry_space_group_name_H-M 'P 1 21 1'
_atom_sites_solution_hydrogens geom
_atom_sites_solution_primary direct
_atom_sites_solution_secondary difmap
_cell_angle_alpha 90
_cell_angle_beta 109.412(7)
_cell_angle_gamma 90
_cell_formula_units_Z 2
_cell_length_a 12.0000(2)
_cell_length_b 6.0964(8)
_cell_length_c 13.602(2)
_cell_measurement_reflns_used 1813
_cell_measurement_temperature 296(2)
_cell_measurement_theta_max 21.69
_cell_measurement_theta_min 2.77
_cell_volume 938.51(19)
_computing_cell_refinement 'SAINT (Bruker, 2007)'
_computing_data_collection 'APEX2 (Bruker, 2007)'
_computing_data_reduction 'SAINT (Bruker, 2007)'
_computing_molecular_graphics 'ORTEP-3 for Windows (Farrugia, 1997)'
_computing_publication_material 'WinGX (Farrugia, 1999) and PLATON (Spek, 2009)'
_computing_structure_refinement 'SHELXL97 (Sheldrick, 2008)'
_computing_structure_solution 'SHELXS97 (Sheldrick, 2008)'
_diffrn_ambient_temperature 296(2)
_diffrn_measured_fraction_theta_full 0.997
_diffrn_measured_fraction_theta_max 0.997
_diffrn_measurement_device_type 'Bruker Kappa APEXII CCD area-detector'
_diffrn_measurement_method '\f and \w'
_diffrn_radiation_monochromator graphite
_diffrn_radiation_source 'sealed tube'
_diffrn_radiation_type MoK\a
_diffrn_radiation_wavelength 0.71073
_diffrn_reflns_av_R_equivalents 0.1245
_diffrn_reflns_av_sigmaI/netI 0.1441
_diffrn_reflns_limit_h_max 15
_diffrn_reflns_limit_h_min -15
_diffrn_reflns_limit_k_max 7
_diffrn_reflns_limit_k_min -7
_diffrn_reflns_limit_l_max 17
_diffrn_reflns_limit_l_min -17
_diffrn_reflns_number 9995
_diffrn_reflns_reduction_process
;
;
_diffrn_reflns_theta_full 27.50
_diffrn_reflns_theta_max 27.50
_diffrn_reflns_theta_min 2.77
_diffrn_standards_number 0
_exptl_absorpt_coefficient_mu 0.318
_exptl_absorpt_correction_type none
_exptl_crystal_colour 'light yellow'
_exptl_crystal_density_diffrn 1.410
_exptl_crystal_density_method 'Not Measured'
_exptl_crystal_description prism
_exptl_crystal_F_000 416
_exptl_crystal_size_max 0.31
_exptl_crystal_size_mid 0.28
_exptl_crystal_size_min 0.11
_refine_diff_density_max 0.302
_refine_diff_density_min -0.247
_refine_ls_abs_structure_details 'Flack (1983), 1498 Freidel pairs'
_refine_ls_abs_structure_Flack 0.01(10)
_refine_ls_extinction_method none
_refine_ls_goodness_of_fit_ref 0.960
_refine_ls_hydrogen_treatment constr
_refine_ls_matrix_type full
_refine_ls_number_parameters 238
_refine_ls_number_reflns 3862
_refine_ls_number_restraints 1
_refine_ls_restrained_S_all 0.960
_refine_ls_R_factor_all 0.1123
_refine_ls_R_factor_gt 0.0509
_refine_ls_shift/su_max 0.000
_refine_ls_shift/su_mean 0.000
_refine_ls_structure_factor_coef Fsqd
_refine_ls_weighting_details 'calc w = 1/[\s^2^(Fo^2^)], where P = (Fo^2^+2Fc^2^)/3'
_refine_ls_weighting_scheme calc
_refine_ls_wR_factor_gt 0.0984
_refine_ls_wR_factor_ref 0.1203
_reflns_number_gt 2296
_reflns_number_total 3862
_reflns_threshold_expression I>2\s(I)
_cod_data_source_file hb5002.cif
_cod_data_source_block I
_cod_original_sg_symbol_H-M 'P 21'
_cod_database_code 2222700
_cod_database_fobs_code 2222700

loop_
_symmetry_equiv_pos_site_id
_symmetry_equiv_pos_as_xyz
1 x,y,z
2 -x,1/2+y,-z

loop_
_atom_site_aniso_label
_atom_site_aniso_U_11
_atom_site_aniso_U_22
_atom_site_aniso_U_33
_atom_site_aniso_U_12
_atom_site_aniso_U_13
_atom_site_aniso_U_23
S1 0.0419(6) 0.0356(6) 0.0425(6) 0.0064(5) 0.0098(5) 0.0033(6)
S2 0.0394(6) 0.0459(7) 0.0678(9) 0.0128(6) 0.0135(6) 0.0032(7)
O1 0.061(2) 0.0331(18) 0.068(2) 0.0099(15) 0.0208(18) 0.0053(17)
O2 0.057(2) 0.056(2) 0.0372(19) 0.0017(16) 0.0091(16) 0.0000(16)
O3 0.0350(16) 0.061(2) 0.061(2) 0.0070(16) 0.0055(16) 0.0100(19)
O4 0.0470(19) 0.068(3) 0.0376(19) 0.0172(15) 0.0074(16) 0.0061(17)
O5 0.0476(18) 0.056(2) 0.046(2) 0.0181(15) 0.0092(16) -0.0005(16)
N1 0.051(2) 0.035(2) 0.047(2) 0.0085(17) 0.022(2) -0.0006(18)
N2 0.0324(18) 0.040(2) 0.042(2) 0.0113(15) 0.0070(16) 0.0087(17)
C1 0.040(2) 0.048(3) 0.046(3) 0.006(2) 0.012(2) 0.002(2)
C2 0.055(3) 0.066(4) 0.083(4) 0.011(3) 0.006(3) -0.023(3)
C3 0.053(4) 0.117(6) 0.124(7) 0.005(4) -0.004(4) -0.036(5)
C4 0.041(4) 0.141(7) 0.115(7) 0.032(4) -0.001(4) -0.008(6)
C5 0.074(4) 0.088(5) 0.091(5) 0.035(4) 0.032(4) 0.003(4)
C6 0.064(3) 0.053(3) 0.063(4) 0.019(3) 0.019(3) -0.004(3)
C7 0.040(2) 0.029(2) 0.042(3) 0.0047(18) 0.009(2) 0.003(2)
C8 0.031(2) 0.038(3) 0.046(3) 0.0073(18) 0.0081(19) -0.003(2)
C9 0.037(2) 0.042(3) 0.037(2) 0.0061(19) 0.0012(19) 0.002(2)
C10 0.034(2) 0.034(2) 0.036(2) 0.0026(17) 0.0050(19) 0.0001(19)
C11 0.039(2) 0.048(3) 0.037(3) 0.003(2) 0.006(2) -0.003(2)
C12 0.035(2) 0.058(3) 0.048(3) 0.006(2) 0.011(2) -0.001(2)
C13 0.047(3) 0.058(3) 0.046(3) 0.003(2) 0.015(2) 0.004(3)
C14 0.047(3) 0.091(4) 0.061(4) 0.002(3) 0.021(3) 0.012(4)
C15 0.037(2) 0.040(3) 0.039(3) -0.0050(19) 0.009(2) 0.007(2)
O6 0.0373(18) 0.066(2) 0.064(3) -0.0017(17) -0.0051(17) -0.0037(19)
C16 0.067(4) 0.086(5) 0.095(5) -0.017(4) 0.010(4) 0.005(4)

loop_
_atom_site_type_symbol
_atom_site_label
_atom_site_fract_x
_atom_site_fract_y
_atom_site_fract_z
_atom_site_U_iso_or_equiv
_atom_site_thermal_displace_type
_atom_site_calc_flag
_atom_site_refinement_flags
_atom_site_occupancy
S S1 0.24181(10) 0.36361(18) 0.94436(9) 0.0411(3) Uani . . 1.000
S S2 0.50199(10) 0.6029(2) 0.77686(11) 0.0521(4) Uani . . 1.000
O O1 0.2562(3) 0.1318(5) 0.9415(3) 0.0542(11) Uani . . 1.000
O O2 0.2889(3) 0.4810(6) 1.0402(2) 0.0517(11) Uani . . 1.000
O O3 0.1400(3) 0.8330(5) 0.7110(3) 0.0549(11) Uani . . 1.000
O O4 0.2503(3) 1.1724(5) 0.5108(2) 0.0525(13) Uani . . 1.000
O O5 0.2210(3) 1.2961(5) 0.6536(3) 0.0515(11) Uani . . 1.000
N N1 0.3034(3) 0.4643(6) 0.8640(3) 0.0429(12) Uani . . 1.000
N N2 0.3414(3) 0.9197(6) 0.7515(3) 0.0395(11) Uani . . 1.000
C C1 0.0903(4) 0.4207(8) 0.8928(4) 0.0452(16) Uani . . 1.000
C C2 0.0153(5) 0.2642(10) 0.8338(5) 0.072(2) Uani . . 1.000
C C3 -0.1051(6) 0.3020(13) 0.7971(6) 0.106(3) Uani . . 1.000
C C4 -0.1480(5) 0.4972(15) 0.8162(6) 0.106(4) Uani . . 1.000
C C5 -0.0732(6) 0.6566(11) 0.8740(6) 0.083(3) Uani . . 1.000
C C6 0.0463(5) 0.6175(9) 0.9130(4) 0.0605(19) Uani . . 1.000
C C7 0.3184(4) 0.7005(7) 0.8608(4) 0.0382(14) Uani . . 1.000
C C8 0.2425(4) 0.8224(7) 0.7622(4) 0.0395(16) Uani . . 1.000
C C9 0.4254(4) 0.7890(7) 0.8338(3) 0.0414(14) Uani . . 1.000
C C10 0.3684(4) 1.0245(7) 0.6711(3) 0.0363(12) Uani . . 1.000
C C11 0.4728(4) 0.9955(8) 0.6583(4) 0.0430(16) Uani . . 1.000
C C12 0.5600(4) 0.8213(8) 0.7183(4) 0.0477(16) Uani . . 1.000
C C13 0.5131(4) 1.1393(8) 0.5911(4) 0.0505(17) Uani . . 1.000
C C14 0.6165(5) 1.1290(11) 0.5780(4) 0.066(2) Uani . . 1.000
C C15 0.2738(4) 1.1796(7) 0.6118(4) 0.0396(16) Uani . . 1.000
O O6 -0.0926(3) 0.9464(6) 0.5948(3) 0.0612(13) Uani . . 1.000
C C16 -0.0774(5) 1.1397(11) 0.5436(5) 0.087(3) Uani . . 1.000
H H1 0.32650 0.37930 0.82420 0.0510 Uiso calc R 1.000
H H2 0.04550 0.13290 0.81850 0.0860 Uiso calc R 1.000
H H3 -0.15650 0.19400 0.75960 0.1280 Uiso calc R 1.000
H H4 -0.22890 0.52390 0.79000 0.1270 Uiso calc R 1.000
H H4A 0.19880 1.26240 0.48270 0.0790 Uiso calc R 1.000
H H5 -0.10350 0.79010 0.88660 0.1000 Uiso calc R 1.000
H H6 0.09720 0.72360 0.95290 0.0730 Uiso calc R 1.000
H H7 0.31290 0.77040 0.92390 0.0450 Uiso calc R 1.000
H H9 0.47870 0.87900 0.88940 0.0490 Uiso calc R 1.000
H H12A 0.62240 0.89400 0.77300 0.0570 Uiso calc R 1.000
H H12B 0.59600 0.75590 0.67110 0.0570 Uiso calc R 1.000
H H13 0.46110 1.24730 0.55440 0.0600 Uiso calc R 1.000
H H14A 0.67120 1.02350 0.61320 0.0790 Uiso calc R 1.000
H H14B 0.63520 1.22730 0.53350 0.0790 Uiso calc R 1.000
H H6A -0.02910 0.90940 0.63720 0.0920 Uiso calc R 1.000
H H16A -0.14900 1.22400 0.52400 0.1300 Uiso calc R 1.000
H H16B -0.05870 1.10180 0.48230 0.1300 Uiso calc R 1.000
H H16C -0.01400 1.22470 0.58960 0.1300 Uiso calc R 1.000

loop_
_atom_type_symbol
_atom_type_description
_atom_type_scat_dispersion_real
_atom_type_scat_dispersion_imag
_atom_type_scat_source
S S 0.1246 0.1234 'International Tables Vol C Tables 4.2.6.8 and 6.1.1.4'
O O 0.0106 0.0060 'International Tables Vol C Tables 4.2.6.8 and 6.1.1.4'
N N 0.0061 0.0033 'International Tables Vol C Tables 4.2.6.8 and 6.1.1.4'
H H 0.0000 0.0000 'International Tables Vol C Tables 4.2.6.8 and 6.1.1.4'
C C 0.0033 0.0016 'International Tables Vol C Tables 4.2.6.8 and 6.1.1.4'

loop_
_geom_angle_atom_site_label_1
_geom_angle_atom_site_label_2
_geom_angle_atom_site_label_3
_geom_angle_site_symmetry_1
_geom_angle_site_symmetry_2
_geom_angle_site_symmetry_3
_geom_angle
_geom_angle_publ_flag
O1 S1 O2 . . . 120.4(2) no
O1 S1 N1 . . . 105.6(2) no
O1 S1 C1 . . . 107.8(2) no
O2 S1 N1 . . . 107.1(2) no
O2 S1 C1 . . . 108.0(2) no
N1 S1 C1 . . . 107.4(2) no
C9 S2 C12 . . . 93.0(2) no
C15 O4 H4A . . . 109.00 no
C16 O6 H6A . . . 110.00 no
S1 N1 C7 . . . 118.8(3) no
C9 N2 C10 . . . 124.6(4) no
C8 N2 C9 . . . 94.8(4) no
C8 N2 C10 . . . 135.5(4) no
C7 N1 H1 . . . 121.00 no
S1 N1 H1 . . . 121.00 no
C2 C1 C6 . . . 120.2(5) no
S1 C1 C2 . . . 119.2(4) no
S1 C1 C6 . . . 120.6(4) no
C1 C2 C3 . . . 119.9(6) no
C2 C3 C4 . . . 119.7(7) no
C3 C4 C5 . . . 120.8(7) no
C4 C5 C6 . . . 119.7(6) no
C1 C6 C5 . . . 119.7(5) no
N1 C7 C9 . . . 118.3(4) no
N1 C7 C8 . . . 117.5(4) no
C8 C7 C9 . . . 85.5(3) no
O3 C8 C7 . . . 136.8(5) no
O3 C8 N2 . . . 132.1(5) no
N2 C8 C7 . . . 91.1(4) no
S2 C9 C7 . . . 117.9(3) no
N2 C9 C7 . . . 87.5(3) no
S2 C9 N2 . . . 109.6(3) no
N2 C10 C11 . . . 121.0(4) no
N2 C10 C15 . . . 112.4(4) no
C11 C10 C15 . . . 126.4(4) no
C10 C11 C13 . . . 121.6(4) no
C10 C11 C12 . . . 122.1(4) no
C12 C11 C13 . . . 116.3(4) no
S2 C12 C11 . . . 117.0(4) no
C11 C13 C14 . . . 125.5(5) no
O4 C15 O5 . . . 123.3(5) no
O5 C15 C10 . . . 122.7(5) no
O4 C15 C10 . . . 114.0(4) no
C1 C2 H2 . . . 120.00 no
C3 C2 H2 . . . 120.00 no
C2 C3 H3 . . . 120.00 no
C4 C3 H3 . . . 120.00 no
C5 C4 H4 . . . 120.00 no
C3 C4 H4 . . . 120.00 no
C4 C5 H5 . . . 120.00 no
C6 C5 H5 . . . 120.00 no
C5 C6 H6 . . . 120.00 no
C1 C6 H6 . . . 120.00 no
N1 C7 H7 . . . 111.00 no
C9 C7 H7 . . . 111.00 no
C8 C7 H7 . . . 111.00 no
N2 C9 H9 . . . 113.00 no
C7 C9 H9 . . . 113.00 no
S2 C9 H9 . . . 113.00 no
S2 C12 H12B . . . 108.00 no
C11 C12 H12A . . . 108.00 no
S2 C12 H12A . . . 108.00 no
H12A C12 H12B . . . 107.00 no
C11 C12 H12B . . . 108.00 no
C11 C13 H13 . . . 117.00 no
C14 C13 H13 . . . 117.00 no
C13 C14 H14B . . . 120.00 no
H14A C14 H14B . . . 120.00 no
C13 C14 H14A . . . 120.00 no
O6 C16 H16A . . . 109.00 no
O6 C16 H16B . . . 109.00 no
O6 C16 H16C . . . 109.00 no
H16A C16 H16B . . . 109.00 no
H16A C16 H16C . . . 110.00 no
H16B C16 H16C . . . 109.00 no

loop_
_geom_bond_atom_site_label_1
_geom_bond_atom_site_label_2
_geom_bond_site_symmetry_1
_geom_bond_site_symmetry_2
_geom_bond_distance
_geom_bond_publ_flag
S1 O1 . . 1.426(3) no
S1 O2 . . 1.429(3) no
S1 N1 . . 1.629(4) no
S1 C1 . . 1.752(5) no
S2 C9 . . 1.790(5) no
S2 C12 . . 1.806(5) no
O3 C8 . . 1.197(6) no
O4 C15 . . 1.308(6) no
O5 C15 . . 1.212(6) no
O4 H4A . . 0.8200 no
O6 C16 . . 1.411(8) no
O6 H6A . . 0.8200 no
N1 C7 . . 1.454(6) no
N2 C8 . . 1.377(6) no
N2 C10 . . 1.395(6) no
N2 C9 . . 1.468(6) no
N1 H1 . . 0.8600 no
C1 C6 . . 1.375(7) no
C1 C2 . . 1.373(8) no
C2 C3 . . 1.382(10) no
C3 C4 . . 1.356(12) no
C4 C5 . . 1.378(11) no
C5 C6 . . 1.374(10) no
C7 C8 . . 1.539(7) no
C7 C9 . . 1.545(7) no
C10 C11 . . 1.333(7) no
C10 C15 . . 1.492(7) no
C11 C12 . . 1.524(7) no
C11 C13 . . 1.460(7) no
C13 C14 . . 1.312(8) no
C2 H2 . . 0.9300 no
C3 H3 . . 0.9300 no
C4 H4 . . 0.9300 no
C5 H5 . . 0.9300 no
C6 H6 . . 0.9300 no
C7 H7 . . 0.9800 no
C9 H9 . . 0.9800 no
C12 H12B . . 0.9700 no
C12 H12A . . 0.9700 no
C13 H13 . . 0.9300 no
C14 H14B . . 0.9300 no
C14 H14A . . 0.9300 no
C16 H16A . . 0.9600 no
C16 H16B . . 0.9600 no
C16 H16C . . 0.9600 no

loop_
_geom_contact_atom_site_label_1
_geom_contact_atom_site_label_2
_geom_contact_distance
_geom_contact_site_symmetry_1
_geom_contact_site_symmetry_2
_geom_contact_publ_flag
S2 N1 3.111(4) . . no
S2 H1 2.7600 . . no
O1 C7 3.037(6) . 1_545 no
O1 C8 3.044(6) . 1_545 no
O2 C12 3.327(6) . 2_647 no
O3 O5 3.167(5) . . no
O3 N1 3.243(5) . . no
O3 C15 3.210(6) . . no
O3 O6 2.799(5) . . no
O3 C16 3.397(7) . . no
O4 O6 2.575(5) . 2_556 no
O4 C13 2.982(6) . . no
O5 N2 2.801(5) . . no
O5 C8 3.215(6) . . no
O5 O3 3.167(5) . . no
O5 C16 3.388(7) . 2_556 no
O5 N1 2.888(5) . 1_565 no
O6 C15 3.348(6) . 2_546 no
O6 O4 2.575(5) . 2_546 no
O6 O3 2.799(5) . . no
O1 H7 2.3400 . 1_545 no
O1 H2 2.5300 . . no
O2 H12A 2.4600 . 2_647 no
O2 H6 2.6600 . . no
O2 H9 2.7000 . 2_647 no
O2 H7 2.4500 . . no
O3 H2 2.8100 . 1_565 no
O3 H16B 2.8500 . 2_546 no
O3 H6A 2.0000 . . no
O4 H13 2.4400 . . no
O5 H1 2.3000 . 1_565 no
O5 H16C 2.7000 . . no
O5 H16B 2.8800 . 2_556 no
O6 H4A 1.7600 . 2_546 no
N1 S2 3.111(4) . . no
N1 O3 3.243(5) . . no
N1 N2 3.274(5) . . no
N1 O5 2.888(5) . 1_545 no
N2 O5 2.801(5) . . no
N2 N1 3.274(5) . . no
C7 O1 3.037(6) . 1_565 no
C8 O5 3.215(6) . . no
C8 O1 3.044(6) . 1_565 no
C12 O2 3.327(6) . 2_657 no
C13 O4 2.982(6) . . no
C15 O6 3.348(6) . 2_556 no
C15 O3 3.210(6) . . no
C16 O5 3.388(7) . 2_546 no
C16 O3 3.397(7) . . no
C1 H5 3.0600 . 2_547 no
C11 H14B 2.9900 . 2_646 no
C12 H14A 2.5700 . . no
C12 H4 3.0000 . 1_655 no
C14 H3 3.0300 . 1_665 no
C14 H12A 2.9900 . . no
C14 H13 2.9000 . 2_646 no
C14 H12B 2.6500 . . no
C15 H1 3.0000 . 1_565 no
C15 H13 2.6500 . . no
C16 H4A 2.6800 . 2_546 no
H1 S2 2.7600 . . no
H1 C15 3.0000 . 1_545 no
H1 O5 2.3000 . 1_545 no
H2 O1 2.5300 . . no
H2 O3 2.8100 . 1_545 no
H3 H14A 2.5700 . 1_445 no
H3 C14 3.0300 . 1_445 no
H4 C12 3.0000 . 1_455 no
H4A O6 1.7600 . 2_556 no
H4A C16 2.6800 . 2_556 no
H4A H6A 2.3200 . 2_556 no
H5 C1 3.0600 . 2_557 no
H6 O2 2.6600 . . no
H6A O3 2.0000 . . no
H6A H4A 2.3200 . 2_546 no
H7 O1 2.3400 . 1_565 no
H7 O2 2.4500 . . no
H9 O2 2.7000 . 2_657 no
H12A C14 2.9900 . . no
H12A H14A 2.5600 . . no
H12A O2 2.4600 . 2_657 no
H12B C14 2.6500 . . no
H12B H14A 2.1400 . . no
H13 C14 2.9000 . 2_656 no
H13 C15 2.6500 . . no
H13 O4 2.4400 . . no
H14A H3 2.5700 . 1_665 no
H14A C12 2.5700 . . no
H14A H12A 2.5600 . . no
H14A H12B 2.1400 . . no
H14B C11 2.9900 . 2_656 no
H16B O3 2.8500 . 2_556 no
H16B O5 2.8800 . 2_546 no
H16C O5 2.7000 . . no

loop_
_geom_hbond_atom_site_label_D
_geom_hbond_atom_site_label_H
_geom_hbond_atom_site_label_A
_geom_hbond_site_symmetry_A
_geom_hbond_distance_DH
_geom_hbond_distance_HA
_geom_hbond_distance_DA
_geom_hbond_angle_DHA
_geom_hbond_publ_flag
N1 H1 S2 . 0.86 2.76 3.111(4) 106 yes
N1 H1 O5 1_545 0.86 2.30 2.888(5) 126 yes
O4 H4A O6 2_556 0.82 1.76 2.575(5) 171 yes
O6 H6A O3 . 0.82 2.00 2.799(5) 166 yes
C2 H2 O1 . 0.93 2.53 2.888(7) 103 yes
C7 H7 O1 1_565 0.98 2.34 3.037(6) 127 yes
C7 H7 O2 . 0.98 2.45 2.906(6) 108 yes
C12 H12A O2 2_657 0.97 2.46 3.327(6) 148 yes
C13 H13 O4 . 0.93 2.44 2.982(6) 117 yes

loop_
_geom_torsion_atom_site_label_1
_geom_torsion_atom_site_label_2
_geom_torsion_atom_site_label_3
_geom_torsion_atom_site_label_4
_geom_torsion_site_symmetry_1
_geom_torsion_site_symmetry_2
_geom_torsion_site_symmetry_3
_geom_torsion_site_symmetry_4
_geom_torsion
_geom_torsion_publ_flag
O1 S1 N1 C7 . . . . -171.2(4) no
O2 S1 N1 C7 . . . . -41.7(4) no
C1 S1 N1 C7 . . . . 74.0(4) no
O1 S1 C1 C2 . . . . -17.8(5) no
O2 S1 C1 C2 . . . . -149.4(4) no
N1 S1 C1 C2 . . . . 95.5(5) no
O1 S1 C1 C6 . . . . 160.6(4) no
O2 S1 C1 C6 . . . . 29.1(5) no
N1 S1 C1 C6 . . . . -86.0(5) no
C12 S2 C9 N2 . . . . 58.9(3) no
C12 S2 C9 C7 . . . . 156.7(4) no
C9 S2 C12 C11 . . . . -48.2(4) no
S1 N1 C7 C9 . . . . 148.9(3) no
S1 N1 C7 C8 . . . . -110.7(4) no
C10 N2 C8 O3 . . . . -17.0(9) no
C9 N2 C8 C7 . . . . 8.3(3) no
C9 N2 C10 C15 . . . . -168.8(4) no
C8 N2 C10 C15 . . . . 43.6(7) no
C9 N2 C8 O3 . . . . -170.7(5) no
C10 N2 C9 S2 . . . . -47.4(5) no
C8 N2 C9 C7 . . . . -8.3(3) no
C10 N2 C9 C7 . . . . -166.2(4) no
C10 N2 C8 C7 . . . . 162.1(5) no
C9 N2 C10 C11 . . . . 6.2(7) no
C8 N2 C10 C11 . . . . -141.5(5) no
C8 N2 C9 S2 . . . . 110.5(3) no
S1 C1 C6 C5 . . . . -178.3(5) no
C6 C1 C2 C3 . . . . -1.9(9) no
S1 C1 C2 C3 . . . . 176.6(5) no
C2 C1 C6 C5 . . . . 0.1(9) no
C1 C2 C3 C4 . . . . 2.6(11) no
C2 C3 C4 C5 . . . . -1.6(12) no
C3 C4 C5 C6 . . . . -0.1(11) no
C4 C5 C6 C1 . . . . 0.9(10) no
C8 C7 C9 N2 . . . . 7.4(3) no
N1 C7 C8 N2 . . . . -127.6(4) no
C9 C7 C8 O3 . . . . 171.1(6) no
N1 C7 C8 O3 . . . . 51.4(8) no
N1 C7 C9 S2 . . . . 15.4(6) no
N1 C7 C9 N2 . . . . 126.3(4) no
C8 C7 C9 S2 . . . . -103.5(3) no
C9 C7 C8 N2 . . . . -7.9(3) no
N2 C10 C11 C12 . . . . 9.9(7) no
N2 C10 C11 C13 . . . . -165.8(4) no
C15 C10 C11 C13 . . . . 8.4(8) no
N2 C10 C15 O4 . . . . -138.0(4) no
C15 C10 C11 C12 . . . . -175.9(4) no
C11 C10 C15 O4 . . . . 47.3(6) no
C11 C10 C15 O5 . . . . -135.0(5) no
N2 C10 C15 O5 . . . . 39.6(6) no
C10 C11 C12 S2 . . . . 18.3(6) no
C10 C11 C13 C14 . . . . 176.6(5) no
C12 C11 C13 C14 . . . . 0.6(8) no
C13 C11 C12 S2 . . . . -165.8(4) no

loop_
_cod_related_entry_id
_cod_related_entry_database
_cod_related_entry_code
1 ChemSpider 30655835
